data_4027018
loop_
_publ_author_name
'Chia-Chen Tsai'
'I-Ting Ho'
'Jean-Ho Chu'
'Li-Ching Shen'
'Shou-Ling Huang'
'Wen-Sheng Chung'

_publ_section_title
;
 Synthesis of 9,10-Bis-ketoenaminoanthryl and 9,10-Bis-isoxazolylanthryl
 Linked Biscalix[4]arenes: Atropisomers and Molecular Recognitions
;
_journal_name_full 'Journal of Organic Chemistry'
_journal_page_first 2254
_journal_page_last 2262
_journal_paper_doi 10.1021/jo2024784
_journal_volume 77
_journal_year 2012
_chemical_formula_sum 'C137 H155 Cl3 N4 O16'
_chemical_formula_weight 2220.00
_chemical_name_systematic
; 
 ? 
;
_space_group_IT_number 2
_symmetry_cell_setting triclinic
_symmetry_space_group_name_Hall '-P 1'
_symmetry_space_group_name_H-M 'P -1'
_atom_sites_solution_hydrogens geom
_atom_sites_solution_primary direct
_atom_sites_solution_secondary difmap
_audit_creation_method SHELXL-97
_cell_angle_alpha 82.311(4)
_cell_angle_beta 81.842(5)
_cell_angle_gamma 78.038(5)
_cell_formula_units_Z 1
_cell_length_a 11.9430(8)
_cell_length_b 16.0684(10)
_cell_length_c 16.8946(8)
_cell_measurement_reflns_used 8254
_cell_measurement_temperature 150(2)
_cell_measurement_theta_max 70.2436
_cell_measurement_theta_min 2.8269
_cell_volume 3121.4(3)
_computing_cell_refinement
; 
CrysAlis RED, Oxford Diffraction Ltd., 
Version 1.171.32.29 (release 10-06-2008 CrysAlis171 .NET) 
(compiled Jun 10 2008,16:49:55) 
empirical absorption correction using spherical harmonics, 
 implemented in SCALE3 ABSPACK scaling algorithm. 
;
_computing_data_collection
; 
CrysAlis RED, Oxford Diffraction Ltd., 
Version 1.171.32.29 (release 10-06-2008 CrysAlis171 .NET) 
(compiled Jun 10 2008,16:49:55) 
empirical absorption correction using spherical harmonics, 
 implemented in SCALE3 ABSPACK scaling algorithm. 
;
_computing_data_reduction
; 
CrysAlis RED, Oxford Diffraction Ltd., 
Version 1.171.32.29 (release 10-06-2008 CrysAlis171 .NET) 
(compiled Jun 10 2008,16:49:55) 
empirical absorption correction using spherical harmonics, 
 implemented in SCALE3 ABSPACK scaling algorithm. 
;
_computing_molecular_graphics SHELXTL
_computing_publication_material SHELXTL
_computing_structure_refinement 'SHELXL-97 (Sheldrick, 1997)'
_computing_structure_solution 'SHELXS-97 (Sheldrick, 1990)'
_diffrn_ambient_temperature 150(2)
_diffrn_measured_fraction_theta_full 0.990
_diffrn_measured_fraction_theta_max 0.990
_diffrn_measurement_device_type 'Oxford Diffraction Gemini A'
_diffrn_measurement_method CCD
_diffrn_radiation_monochromator graphite
_diffrn_radiation_source 'fine-focus sealed tube'
_diffrn_radiation_type CuK\a
_diffrn_radiation_wavelength 1.54178
_diffrn_reflns_av_R_equivalents 0.0379
_diffrn_reflns_av_sigmaI/netI 0.0320
_diffrn_reflns_limit_h_max 13
_diffrn_reflns_limit_h_min -14
_diffrn_reflns_limit_k_max 18
_diffrn_reflns_limit_k_min -19
_diffrn_reflns_limit_l_max 20
_diffrn_reflns_limit_l_min -20
_diffrn_reflns_number 29213
_diffrn_reflns_theta_full 68.00
_diffrn_reflns_theta_max 68.00
_diffrn_reflns_theta_min 2.83
_exptl_absorpt_coefficient_mu 1.176
_exptl_absorpt_correction_T_max 1.00000
_exptl_absorpt_correction_T_min 0.65102
_exptl_absorpt_correction_type multi-scan
_exptl_absorpt_process_details
; 
CrysAlis RED, Oxford Diffraction Ltd., 
Version 1.171.32.29 (release 10-06-2008 CrysAlis171 .NET) 
(compiled Jun 10 2008,16:49:55) 
empirical absorption correction using spherical harmonics, 
 implemented in SCALE3 ABSPACK scaling algorithm. 
;
_exptl_crystal_density_diffrn 1.181
_exptl_crystal_F_000 1184
_exptl_crystal_size_max 0.20
_exptl_crystal_size_mid 0.15
_exptl_crystal_size_min 0.10
_refine_diff_density_max 1.774
_refine_diff_density_min -0.630
_refine_diff_density_rms 0.126
_refine_ls_extinction_method none
_refine_ls_goodness_of_fit_ref 2.333
_refine_ls_hydrogen_treatment mixed
_refine_ls_matrix_type full
_refine_ls_number_parameters 760
_refine_ls_number_reflns 11277
_refine_ls_number_restraints 0
_refine_ls_restrained_S_all 2.333
_refine_ls_R_factor_all 0.1380
_refine_ls_R_factor_gt 0.1173
_refine_ls_shift/su_max 0.008
_refine_ls_shift/su_mean 0.000
_refine_ls_structure_factor_coef Fsqd
_refine_ls_weighting_details 'calc w=1/[\s^2^(Fo^2^)+(0.1000P)^2^+0.0000P] where P=(Fo^2^+2Fc^2^)/3'
_refine_ls_weighting_scheme calc
_refine_ls_wR_factor_gt 0.3066
_refine_ls_wR_factor_ref 0.3222
_reflns_number_gt 8416
_reflns_number_total 11277
_reflns_threshold_expression >2sigma(I)
_cod_data_source_file jo2024784_si_002.cif
_cod_data_source_block ic13467
_cod_database_code 4027018

loop_
_symmetry_equiv_pos_as_xyz
'x, y, z'
'-x, -y, -z'

loop_
_atom_site_label
_atom_site_type_symbol
_atom_site_fract_x
_atom_site_fract_y
_atom_site_fract_z
_atom_site_U_iso_or_equiv
_atom_site_adp_type
_atom_site_occupancy
_atom_site_symmetry_multiplicity
_atom_site_calc_flag
_atom_site_refinement_flags
_atom_site_disorder_assembly
_atom_site_disorder_group
O1 O 1.4636(3) -0.21709(19) 0.01494(17) 0.0588(7) Uani 1 1 d . . .
O2 O 0.9521(3) 0.34425(19) 0.04163(19) 0.0629(8) Uani 1 1 d . . .
O3 O 0.6783(2) 0.36863(17) 0.10266(15) 0.0512(6) Uani 1 1 d . . .
O4 O 0.6145(2) 0.21944(18) 0.16860(15) 0.0527(6) Uani 1 1 d . . .
H4A H 0.6364 0.2660 0.1529 0.079 Uiso 1 1 calc R . .
O5 O 0.3832(3) 0.25462(19) 0.12775(16) 0.0563(7) Uani 1 1 d . . .
O6 O 0.4379(3) 0.41173(19) 0.08666(16) 0.0597(7) Uani 1 1 d . . .
H6B H 0.4169 0.3648 0.1020 0.090 Uiso 1 1 calc R . .
N1 N 1.3530(3) -0.1723(2) 0.0404(2) 0.0571(8) Uani 1 1 d . . .
N2 N 1.0421(3) 0.2731(2) 0.0410(3) 0.0641(9) Uani 1 1 d . . .
C1 C 1.5218(3) -0.1623(3) -0.0333(2) 0.0513(9) Uani 1 1 d . . .
C2 C 1.4560(3) -0.0840(3) -0.0397(2) 0.0505(9) Uani 1 1 d . . .
H2A H 1.4756 -0.0332 -0.0689 0.061 Uiso 1 1 calc R . .
C3 C 1.3494(3) -0.0943(3) 0.0074(2) 0.0490(9) Uani 1 1 d . . .
C4 C 1.2445(3) -0.0260(2) 0.0171(2) 0.0480(8) Uani 1 1 d . . .
C5 C 1.1841(3) 0.0045(2) -0.0493(2) 0.0482(8) Uani 1 1 d . . .
C6 C 1.2077(4) -0.0379(3) -0.1214(2) 0.0528(9) Uani 1 1 d . . .
H6A H 1.2665 -0.0876 -0.1245 0.063 Uiso 1 1 calc R . .
C7 C 1.1474(4) -0.0080(3) -0.1850(2) 0.0600(10) Uani 1 1 d . . .
H7A H 1.1632 -0.0373 -0.2318 0.072 Uiso 1 1 calc R . .
C8 C 1.0609(4) 0.0669(3) -0.1815(3) 0.0627(11) Uani 1 1 d . . .
H8A H 1.0185 0.0871 -0.2261 0.075 Uiso 1 1 calc R . .
C9 C 1.0375(4) 0.1101(3) -0.1158(3) 0.0597(10) Uani 1 1 d . . .
H9A H 0.9807 0.1612 -0.1157 0.072 Uiso 1 1 calc R . .
C10 C 1.0966(3) 0.0806(3) -0.0466(2) 0.0506(9) Uani 1 1 d . . .
C11 C 1.0739(3) 0.1233(3) 0.0232(2) 0.0500(9) Uani 1 1 d . . .
C12 C 1.1246(3) 0.0873(3) 0.0928(2) 0.0493(8) Uani 1 1 d . . .
C13 C 1.0924(4) 0.1218(3) 0.1683(3) 0.0568(10) Uani 1 1 d . . .
H13A H 1.0345 0.1720 0.1719 0.068 Uiso 1 1 calc R . .
C14 C 1.1425(4) 0.0847(3) 0.2350(3) 0.0629(11) Uani 1 1 d . . .
H14A H 1.1195 0.1089 0.2844 0.076 Uiso 1 1 calc R . .
C15 C 1.2288(4) 0.0099(3) 0.2307(3) 0.0623(11) Uani 1 1 d . . .
H15A H 1.2629 -0.0161 0.2776 0.075 Uiso 1 1 calc R . .
C16 C 1.2631(4) -0.0249(3) 0.1611(2) 0.0560(9) Uani 1 1 d . . .
H16A H 1.3228 -0.0742 0.1594 0.067 Uiso 1 1 calc R . .
C17 C 1.2119(3) 0.0107(3) 0.0897(2) 0.0481(8) Uani 1 1 d . . .
C18 C 0.9985(3) 0.2099(3) 0.0238(2) 0.0510(9) Uani 1 1 d . . .
C19 C 0.8818(4) 0.2375(3) 0.0109(2) 0.0517(9) Uani 1 1 d . . .
H19A H 0.8314 0.2047 -0.0033 0.062 Uiso 1 1 calc R . .
C20 C 0.8576(4) 0.3211(3) 0.0233(2) 0.0518(9) Uani 1 1 d . . .
C21 C 0.7495(4) 0.3866(3) 0.0279(2) 0.0565(10) Uani 1 1 d . . .
H21A H 0.7681 0.4442 0.0254 0.068 Uiso 1 1 calc R . .
H21B H 0.7071 0.3858 -0.0181 0.068 Uiso 1 1 calc R . .
C22 C 0.6857(3) 0.4120(2) 0.1675(2) 0.0461(8) Uani 1 1 d . . .
C23 C 0.6236(3) 0.4954(2) 0.1722(2) 0.0480(8) Uani 1 1 d . . .
C24 C 0.6279(3) 0.5343(3) 0.2405(2) 0.0525(9) Uani 1 1 d . . .
H24A H 0.5885 0.5917 0.2438 0.063 Uiso 1 1 calc R . .
C25 C 0.6874(4) 0.4925(3) 0.3036(2) 0.0521(9) Uani 1 1 d . . .
C26 C 0.7466(3) 0.4092(3) 0.2965(2) 0.0498(8) Uani 1 1 d . . .
H26A H 0.7894 0.3799 0.3386 0.060 Uiso 1 1 calc R . .
C27 C 0.7453(3) 0.3673(2) 0.2303(2) 0.0472(8) Uani 1 1 d . . .
C28 C 0.8011(3) 0.2732(2) 0.2312(2) 0.0487(8) Uani 1 1 d . . .
H28A H 0.8183 0.2579 0.1753 0.058 Uiso 1 1 calc R . .
H28B H 0.8747 0.2630 0.2546 0.058 Uiso 1 1 calc R . .
C29 C 0.7227(3) 0.2170(2) 0.2798(2) 0.0469(8) Uani 1 1 d . . .
C30 C 0.7362(4) 0.1883(3) 0.3595(2) 0.0549(9) Uani 1 1 d . . .
H30A H 0.7967 0.2031 0.3823 0.066 Uiso 1 1 calc R . .
C31 C 0.6645(4) 0.1386(3) 0.4077(2) 0.0601(10) Uani 1 1 d . . .
C32 C 0.5778(4) 0.1178(3) 0.3731(2) 0.0547(9) Uani 1 1 d . . .
H32A H 0.5286 0.0834 0.4047 0.066 Uiso 1 1 calc R . .
C33 C 0.5596(3) 0.1457(2) 0.2932(2) 0.0482(8) Uani 1 1 d . . .
C34 C 0.6325(3) 0.1956(2) 0.2472(2) 0.0450(8) Uani 1 1 d . . .
C35 C 0.4600(4) 0.1245(3) 0.2584(2) 0.0512(9) Uani 1 1 d . . .
H35A H 0.4421 0.0698 0.2865 0.061 Uiso 1 1 calc R . .
H35B H 0.4831 0.1167 0.2008 0.061 Uiso 1 1 calc R . .
C36 C 0.3516(3) 0.1942(2) 0.2663(2) 0.0490(8) Uani 1 1 d . . .
C37 C 0.2870(4) 0.2012(3) 0.3410(2) 0.0527(9) Uani 1 1 d . . .
H37A H 0.3088 0.1598 0.3845 0.063 Uiso 1 1 calc R . .
C38 C 0.1911(4) 0.2666(3) 0.3551(2) 0.0535(9) Uani 1 1 d . . .
C39 C 0.1629(4) 0.3262(3) 0.2902(2) 0.0545(9) Uani 1 1 d . . .
H39A H 0.0982 0.3712 0.2981 0.065 Uiso 1 1 calc R . .
C40 C 0.2249(3) 0.3230(3) 0.2141(2) 0.0512(9) Uani 1 1 d . . .
C41 C 0.3179(3) 0.2552(3) 0.2033(2) 0.0501(9) Uani 1 1 d . . .
C42 C 0.1998(4) 0.3972(3) 0.1494(3) 0.0578(10) Uani 1 1 d . . .
H42A H 0.1154 0.4172 0.1513 0.069 Uiso 1 1 calc R . .
H42B H 0.2290 0.3773 0.0960 0.069 Uiso 1 1 calc R . .
C43 C 0.2556(4) 0.4713(3) 0.1601(2) 0.0527(9) Uani 1 1 d . . .
C44 C 0.1943(4) 0.5378(3) 0.2034(2) 0.0547(9) Uani 1 1 d . . .
H44A H 0.1167 0.5362 0.2249 0.066 Uiso 1 1 calc R . .
C45 C 0.2411(4) 0.6060(3) 0.2166(2) 0.0542(9) Uani 1 1 d . . .
C46 C 0.3548(4) 0.6070(3) 0.1831(2) 0.0522(9) Uani 1 1 d . . .
H46A H 0.3882 0.6540 0.1897 0.063 Uiso 1 1 calc R . .
C47 C 0.4208(4) 0.5419(3) 0.1407(2) 0.0526(9) Uani 1 1 d . . .
C48 C 0.3711(4) 0.4736(3) 0.1297(2) 0.0512(9) Uani 1 1 d . . .
C49 C 0.5464(4) 0.5423(3) 0.1103(2) 0.0537(9) Uani 1 1 d . . .
H49A H 0.5673 0.5145 0.0600 0.064 Uiso 1 1 calc R . .
H49B H 0.5581 0.6021 0.0982 0.064 Uiso 1 1 calc R . .
C50 C 0.6918(5) 0.5362(3) 0.3785(3) 0.0680(12) Uani 1 1 d . . .
C51 C 0.5910(6) 0.6110(4) 0.3895(4) 0.0894(17) Uani 1 1 d . . .
H51A H 0.5962 0.6372 0.4377 0.134 Uiso 1 1 calc R . .
H51B H 0.5183 0.5902 0.3956 0.134 Uiso 1 1 calc R . .
H51C H 0.5937 0.6536 0.3424 0.134 Uiso 1 1 calc R . .
C52 C 0.8038(6) 0.5697(5) 0.3664(5) 0.107(2) Uani 1 1 d . . .
H52A H 0.8093 0.5979 0.4133 0.160 Uiso 1 1 calc R . .
H52B H 0.8051 0.6109 0.3181 0.160 Uiso 1 1 calc R . .
H52C H 0.8691 0.5219 0.3600 0.160 Uiso 1 1 calc R . .
C53 C 0.6877(8) 0.4737(5) 0.4532(3) 0.105(2) Uani 1 1 d . . .
H53A H 0.6904 0.5027 0.5001 0.157 Uiso 1 1 calc R . .
H53B H 0.7538 0.4262 0.4484 0.157 Uiso 1 1 calc R . .
H53C H 0.6161 0.4514 0.4596 0.157 Uiso 1 1 calc R . .
C54 C 0.6833(6) 0.1102(4) 0.4969(3) 0.0821(16) Uani 1 1 d . . .
C55 C 0.6907(13) 0.1812(7) 0.5381(4) 0.183(6) Uani 1 1 d . . .
H55A H 0.6156 0.2200 0.5429 0.275 Uiso 1 1 calc R . .
H55B H 0.7486 0.2120 0.5077 0.275 Uiso 1 1 calc R . .
H55C H 0.7130 0.1600 0.5919 0.275 Uiso 1 1 calc R . .
C56 C 0.8148(10) 0.0536(8) 0.4952(7) 0.158(5) Uani 1 1 d . . .
H56A H 0.8319 0.0338 0.5504 0.237 Uiso 1 1 calc R . .
H56B H 0.8698 0.0892 0.4687 0.237 Uiso 1 1 calc R . .
H56C H 0.8213 0.0042 0.4654 0.237 Uiso 1 1 calc R . .
C57 C 0.6067(14) 0.0559(11) 0.5376(5) 0.259(11) Uani 1 1 d . . .
H57A H 0.5270 0.0876 0.5394 0.388 Uiso 1 1 calc R . .
H57B H 0.6258 0.0375 0.5926 0.388 Uiso 1 1 calc R . .
H57C H 0.6149 0.0056 0.5087 0.388 Uiso 1 1 calc R . .
C58 C 0.1212(4) 0.2730(4) 0.4382(3) 0.0667(12) Uani 1 1 d . . .
C59 C 0.1961(7) 0.2374(5) 0.5047(3) 0.108(2) Uani 1 1 d . . .
H59A H 0.1491 0.2421 0.5570 0.162 Uiso 1 1 calc R . .
H59B H 0.2580 0.2699 0.5010 0.162 Uiso 1 1 calc R . .
H59C H 0.2297 0.1771 0.4992 0.162 Uiso 1 1 calc R . .
C60 C 0.0245(9) 0.2272(10) 0.4422(5) 0.188(7) Uani 1 1 d . . .
H60A H -0.0210 0.2303 0.4951 0.282 Uiso 1 1 calc R . .
H60B H 0.0552 0.1671 0.4338 0.282 Uiso 1 1 calc R . .
H60C H -0.0245 0.2539 0.4003 0.282 Uiso 1 1 calc R . .
C61 C 0.0715(8) 0.3644(6) 0.4513(4) 0.123(3) Uani 1 1 d . . .
H61A H 0.0274 0.3668 0.5048 0.185 Uiso 1 1 calc R . .
H61B H 0.0205 0.3899 0.4102 0.185 Uiso 1 1 calc R . .
H61C H 0.1340 0.3963 0.4474 0.185 Uiso 1 1 calc R . .
C62 C 0.1744(4) 0.6742(3) 0.2699(3) 0.0628(11) Uani 1 1 d . . .
C63 C 0.0445(5) 0.6888(4) 0.2666(6) 0.105(2) Uani 1 1 d . . .
H63A H 0.0278 0.7091 0.2114 0.157 Uiso 1 1 calc R . .
H63B H 0.0050 0.7317 0.3025 0.157 Uiso 1 1 calc R . .
H63C H 0.0174 0.6349 0.2839 0.157 Uiso 1 1 calc R . .
C64 C 0.1998(8) 0.6427(4) 0.3574(3) 0.107(2) Uani 1 1 d . . .
H64A H 0.1580 0.6851 0.3931 0.161 Uiso 1 1 calc R . .
H64B H 0.2828 0.6351 0.3602 0.161 Uiso 1 1 calc R . .
H64C H 0.1748 0.5880 0.3741 0.161 Uiso 1 1 calc R . .
C65 C 0.2126(5) 0.7599(3) 0.2463(3) 0.0731(13) Uani 1 1 d . . .
H65A H 0.1975 0.7810 0.1909 0.110 Uiso 1 1 calc R . .
H65B H 0.2953 0.7525 0.2501 0.110 Uiso 1 1 calc R . .
H65C H 0.1697 0.8013 0.2826 0.110 Uiso 1 1 calc R . .
C66 C 0.3628(4) 0.1995(3) 0.0743(2) 0.0568(10) Uani 1 1 d . . .
H66A H 0.3125 0.2321 0.0344 0.068 Uiso 1 1 calc R . .
H66B H 0.3250 0.1536 0.1045 0.068 Uiso 1 1 calc R . .
Cl1 Cl 0.71610(18) 0.82423(13) 0.30515(10) 0.0548(5) Uani 0.50 1 d P A .
Cl2 Cl 0.72308(18) 0.75031(12) 0.15809(11) 0.0565(5) Uani 0.50 1 d P A .
Cl3 Cl 0.5475(7) 0.8923(6) 0.2006(8) 0.0498(18) Uani 0.25 1 d P A 1
Cl3' Cl 0.5210(8) 0.8778(9) 0.2087(9) 0.064(3) Uani 0.25 1 d P A 2
C67 C 0.6820(5) 0.8427(4) 0.2071(4) 0.0347(13) Uani 0.50 1 d P . .
H67A H 0.7292 0.8817 0.1794 0.042 Uiso 0.50 1 d PR A .
O7 O 0.1780(4) 0.4047(3) 0.9428(3) 0.1007(13) Uani 1 1 d . . .
H7 H 0.1496 0.3698 0.9774 0.151 Uiso 1 1 calc R . .
C68 C 0.0968(5) 0.4433(4) 0.8900(3) 0.0821(15) Uani 1 1 d . . .
H68A H 0.0297 0.4765 0.9198 0.123 Uiso 1 1 calc R . .
H68B H 0.0724 0.3989 0.8657 0.123 Uiso 1 1 calc R . .
H68C H 0.1315 0.4813 0.8477 0.123 Uiso 1 1 calc R . .
O8 O 0.4334(6) 0.3836(4) 0.3431(4) 0.1300(19) Uani 0.50 1 d P B 1
H8 H 0.4813 0.4027 0.3078 0.195 Uiso 1 1 calc R B 1
C69 C 0.3577(13) 0.4414(8) 0.3629(7) 0.098(4) Uani 0.50 1 d P B 1
H69A H 0.2838 0.4221 0.3720 0.148 Uiso 0.50 1 calc PR B 1
H69B H 0.3545 0.4893 0.3202 0.148 Uiso 0.50 1 calc PR B 1
H69C H 0.3729 0.4601 0.4126 0.148 Uiso 0.50 1 calc PR B 1
O8' O 0.4334(6) 0.3836(4) 0.3431(4) 0.1300(19) Uani 0.50 1 d P C 2
H9 H 0.4158 0.3542 0.3109 0.195 Uiso 1 1 calc R C 2
C69' C 0.4569(7) 0.3353(5) 0.4094(3) 0.0463(16) Uani 0.50 1 d P C 2
H69D H 0.4828 0.3686 0.4454 0.070 Uiso 0.50 1 calc PR C 2
H69E H 0.5180 0.2863 0.3968 0.070 Uiso 0.50 1 calc PR C 2
H69F H 0.3876 0.3149 0.4358 0.070 Uiso 0.50 1 calc PR C 2

loop_
_atom_site_aniso_label
_atom_site_aniso_U_11
_atom_site_aniso_U_22
_atom_site_aniso_U_33
_atom_site_aniso_U_23
_atom_site_aniso_U_13
_atom_site_aniso_U_12
O1 0.0588(17) 0.0553(16) 0.0536(15) -0.0088(12) -0.0007(13) 0.0068(13)
O2 0.0599(18) 0.0528(16) 0.0710(18) -0.0158(13) 0.0048(14) -0.0021(13)
O3 0.0534(15) 0.0534(15) 0.0391(12) -0.0077(10) 0.0031(11) 0.0031(11)
O4 0.0599(16) 0.0556(15) 0.0401(13) -0.0061(11) -0.0042(11) -0.0059(12)
O5 0.0634(17) 0.0576(16) 0.0444(14) -0.0147(12) 0.0027(12) -0.0041(13)
O6 0.0653(18) 0.0573(16) 0.0486(15) -0.0102(12) 0.0106(13) -0.0024(13)
N1 0.0533(19) 0.059(2) 0.0516(18) -0.0092(15) 0.0030(14) 0.0019(15)
N2 0.050(2) 0.057(2) 0.081(2) -0.0192(18) 0.0009(17) -0.0001(16)
C1 0.049(2) 0.058(2) 0.0447(19) -0.0172(16) -0.0056(16) 0.0023(17)
C2 0.049(2) 0.055(2) 0.0454(19) -0.0126(16) -0.0015(16) -0.0037(16)
C3 0.050(2) 0.054(2) 0.0409(17) -0.0147(15) -0.0035(15) 0.0005(16)
C4 0.045(2) 0.049(2) 0.0467(19) -0.0099(15) 0.0025(15) -0.0037(15)
C5 0.047(2) 0.051(2) 0.0439(18) -0.0109(15) 0.0019(15) -0.0052(16)
C6 0.053(2) 0.053(2) 0.048(2) -0.0132(16) -0.0008(16) 0.0011(16)
C7 0.065(3) 0.065(2) 0.046(2) -0.0161(18) -0.0045(18) 0.001(2)
C8 0.063(3) 0.070(3) 0.050(2) -0.0131(19) -0.0094(19) 0.006(2)
C9 0.053(2) 0.063(2) 0.054(2) -0.0083(18) -0.0046(18) 0.0071(18)
C10 0.047(2) 0.054(2) 0.0465(19) -0.0098(16) 0.0029(16) -0.0033(16)
C11 0.042(2) 0.051(2) 0.053(2) -0.0128(16) 0.0031(16) -0.0018(16)
C12 0.044(2) 0.053(2) 0.048(2) -0.0126(16) 0.0000(15) -0.0020(16)
C13 0.050(2) 0.063(2) 0.054(2) -0.0191(18) 0.0038(17) -0.0030(18)
C14 0.061(3) 0.079(3) 0.048(2) -0.022(2) -0.0007(19) -0.005(2)
C15 0.068(3) 0.072(3) 0.045(2) -0.0112(19) -0.0066(19) -0.008(2)
C16 0.055(2) 0.057(2) 0.053(2) -0.0092(17) -0.0060(18) -0.0023(17)
C17 0.045(2) 0.052(2) 0.0447(19) -0.0101(15) 0.0002(15) -0.0045(15)
C18 0.048(2) 0.054(2) 0.0452(19) -0.0138(16) 0.0051(16) 0.0005(17)
C19 0.051(2) 0.057(2) 0.0410(18) -0.0095(15) 0.0009(15) 0.0004(17)
C20 0.058(2) 0.056(2) 0.0339(17) -0.0046(15) 0.0049(16) -0.0009(18)
C21 0.064(3) 0.059(2) 0.0345(17) -0.0020(15) 0.0030(16) 0.0074(18)
C22 0.0440(19) 0.0478(19) 0.0398(17) -0.0046(14) 0.0065(14) -0.0010(15)
C23 0.048(2) 0.0481(19) 0.0394(17) -0.0009(14) 0.0082(15) -0.0013(15)
C24 0.051(2) 0.0460(19) 0.053(2) -0.0080(16) 0.0124(17) -0.0035(16)
C25 0.053(2) 0.055(2) 0.0450(19) -0.0050(16) 0.0061(16) -0.0116(17)
C26 0.050(2) 0.054(2) 0.0402(18) 0.0005(15) 0.0004(15) -0.0066(16)
C27 0.0424(19) 0.0484(19) 0.0445(18) -0.0023(15) 0.0040(15) -0.0023(15)
C28 0.046(2) 0.050(2) 0.0430(18) -0.0044(15) -0.0017(15) 0.0030(15)
C29 0.048(2) 0.0420(18) 0.0438(18) -0.0066(14) -0.0003(15) 0.0037(15)
C30 0.062(2) 0.051(2) 0.052(2) -0.0016(16) -0.0132(18) -0.0079(18)
C31 0.078(3) 0.056(2) 0.047(2) 0.0048(17) -0.013(2) -0.017(2)
C32 0.063(3) 0.049(2) 0.050(2) 0.0016(16) -0.0038(18) -0.0134(18)
C33 0.053(2) 0.0434(18) 0.0443(18) -0.0080(14) -0.0040(16) 0.0013(15)
C34 0.051(2) 0.0408(18) 0.0373(17) -0.0079(13) -0.0027(15) 0.0053(15)
C35 0.054(2) 0.047(2) 0.050(2) -0.0096(15) -0.0049(17) -0.0033(16)
C36 0.051(2) 0.0479(19) 0.0477(19) -0.0110(15) -0.0044(16) -0.0058(16)
C37 0.054(2) 0.055(2) 0.048(2) -0.0065(16) -0.0059(17) -0.0086(17)
C38 0.049(2) 0.063(2) 0.049(2) -0.0162(17) 0.0017(17) -0.0078(17)
C39 0.048(2) 0.056(2) 0.057(2) -0.0179(18) -0.0012(17) -0.0013(17)
C40 0.051(2) 0.054(2) 0.0477(19) -0.0127(16) -0.0065(16) -0.0029(16)
C41 0.052(2) 0.055(2) 0.0412(18) -0.0138(15) -0.0010(16) -0.0053(17)
C42 0.056(2) 0.061(2) 0.052(2) -0.0088(18) -0.0097(18) 0.0029(18)
C43 0.054(2) 0.055(2) 0.0415(18) 0.0006(15) -0.0090(16) 0.0057(17)
C44 0.048(2) 0.057(2) 0.051(2) -0.0009(17) -0.0015(16) 0.0022(17)
C45 0.051(2) 0.051(2) 0.050(2) -0.0022(16) -0.0010(17) 0.0085(17)
C46 0.054(2) 0.048(2) 0.0472(19) 0.0000(15) -0.0013(16) 0.0012(16)
C47 0.056(2) 0.052(2) 0.0394(18) 0.0038(15) 0.0002(16) 0.0046(17)
C48 0.057(2) 0.052(2) 0.0342(17) 0.0016(14) -0.0037(15) 0.0091(17)
C49 0.057(2) 0.049(2) 0.0442(19) 0.0011(15) 0.0073(16) 0.0015(17)
C50 0.076(3) 0.069(3) 0.059(2) -0.020(2) 0.001(2) -0.011(2)
C51 0.102(4) 0.086(4) 0.075(3) -0.038(3) -0.003(3) 0.006(3)
C52 0.093(4) 0.120(5) 0.121(5) -0.060(5) -0.016(4) -0.020(4)
C53 0.165(7) 0.094(4) 0.048(3) -0.020(3) -0.016(3) 0.002(4)
C54 0.113(4) 0.087(4) 0.055(3) 0.017(2) -0.030(3) -0.042(3)
C55 0.362(18) 0.187(10) 0.056(4) 0.029(4) -0.063(6) -0.182(12)
C56 0.158(9) 0.179(10) 0.137(7) 0.080(7) -0.074(7) -0.056(8)
C57 0.37(2) 0.41(2) 0.089(6) 0.135(10) -0.125(9) -0.31(2)
C58 0.061(3) 0.087(3) 0.053(2) -0.023(2) 0.007(2) -0.016(2)
C59 0.130(6) 0.123(5) 0.045(3) -0.016(3) 0.008(3) 0.028(4)
C60 0.157(9) 0.350(19) 0.111(6) -0.119(9) 0.076(6) -0.177(12)
C61 0.143(7) 0.132(6) 0.060(3) -0.031(3) 0.015(4) 0.047(5)
C62 0.059(3) 0.055(2) 0.064(2) -0.0074(19) 0.008(2) 0.0048(18)
C63 0.053(3) 0.067(3) 0.186(7) -0.042(4) 0.020(4) 0.003(2)
C64 0.158(7) 0.078(4) 0.059(3) -0.015(3) 0.014(3) 0.027(4)
C65 0.066(3) 0.061(3) 0.086(3) -0.021(2) 0.008(2) -0.001(2)
C66 0.048(2) 0.069(3) 0.051(2) -0.0184(18) -0.0099(17) 0.0053(18)
Cl1 0.0612(11) 0.0648(11) 0.0343(8) 0.0037(7) -0.0082(7) -0.0067(8)
Cl2 0.0664(12) 0.0476(9) 0.0506(9) -0.0081(7) -0.0009(8) -0.0025(8)
Cl3 0.007(4) 0.057(3) 0.076(3) 0.016(2) 0.002(3) -0.002(3)
Cl3' 0.011(4) 0.085(6) 0.093(6) -0.004(4) -0.001(3) -0.012(3)
C67 0.030(3) 0.038(3) 0.031(3) 0.002(2) -0.006(2) 0.004(2)
O7 0.092(3) 0.118(3) 0.090(3) 0.005(2) -0.009(2) -0.028(3)
C68 0.081(4) 0.092(4) 0.074(3) 0.004(3) -0.012(3) -0.024(3)
O8 0.130(5) 0.132(5) 0.132(5) -0.030(4) 0.008(4) -0.040(4)
C69 0.119(10) 0.081(7) 0.069(6) -0.028(5) 0.009(6) 0.038(7)
O8' 0.130(5) 0.132(5) 0.132(5) -0.030(4) 0.008(4) -0.040(4)
C69' 0.070(5) 0.049(4) 0.016(3) -0.006(2) -0.004(3) 0.000(3)

loop_
_atom_type_symbol
_atom_type_description
_atom_type_scat_dispersion_real
_atom_type_scat_dispersion_imag
_atom_type_scat_source
C C 0.0181 0.0091 'International Tables Vol C Tables 4.2.6.8 and 6.1.1.4'
H H 0.0000 0.0000 'International Tables Vol C Tables 4.2.6.8 and 6.1.1.4'
N N 0.0311 0.0180 'International Tables Vol C Tables 4.2.6.8 and 6.1.1.4'
O O 0.0492 0.0322 'International Tables Vol C Tables 4.2.6.8 and 6.1.1.4'
Cl Cl 0.3639 0.7018 'International Tables Vol C Tables 4.2.6.8 and 6.1.1.4'

loop_
_geom_angle_atom_site_label_1
_geom_angle_atom_site_label_2
_geom_angle_atom_site_label_3
_geom_angle
_geom_angle_site_symmetry_3
C1 O1 N1 108.6(3) .
C20 O2 N2 108.6(3) .
C22 O3 C21 117.6(3) .
C41 O5 C66 117.7(3) .
C3 N1 O1 105.5(3) .
C18 N2 O2 105.9(3) .
C2 C1 O1 110.0(3) .
C2 C1 C66 132.7(4) 2_755
O1 C1 C66 117.0(4) 2_755
C1 C2 C3 104.2(4) .
N1 C3 C2 111.7(3) .
N1 C3 C4 122.8(4) .
C2 C3 C4 125.5(4) .
C5 C4 C17 120.8(3) .
C5 C4 C3 118.6(3) .
C17 C4 C3 120.5(3) .
C4 C5 C10 119.7(3) .
C4 C5 C6 121.8(3) .
C10 C5 C6 118.5(3) .
C7 C6 C5 121.1(4) .
C6 C7 C8 120.0(4) .
C9 C8 C7 121.1(4) .
C8 C9 C10 121.3(4) .
C11 C10 C9 123.0(4) .
C11 C10 C5 118.9(4) .
C9 C10 C5 118.0(3) .
C12 C11 C10 121.1(3) .
C12 C11 C18 118.2(3) .
C10 C11 C18 120.7(4) .
C11 C12 C13 123.2(4) .
C11 C12 C17 119.1(3) .
C13 C12 C17 117.6(4) .
C14 C13 C12 121.7(4) .
C13 C14 C15 119.9(4) .
C16 C15 C14 120.9(4) .
C15 C16 C17 121.3(4) .
C4 C17 C16 122.1(4) .
C4 C17 C12 119.4(3) .
C16 C17 C12 118.4(3) .
N2 C18 C19 111.2(4) .
N2 C18 C11 118.2(4) .
C19 C18 C11 130.6(4) .
C20 C19 C18 104.5(4) .
O2 C20 C19 109.8(4) .
O2 C20 C21 116.4(4) .
C19 C20 C21 133.4(4) .
O3 C21 C20 109.5(3) .
C27 C22 O3 118.5(3) .
C27 C22 C23 121.5(3) .
O3 C22 C23 119.6(3) .
C24 C23 C22 117.6(4) .
C24 C23 C49 119.0(3) .
C22 C23 C49 123.2(3) .
C25 C24 C23 122.6(4) .
C24 C25 C26 117.6(4) .
C24 C25 C50 122.1(4) .
C26 C25 C50 120.2(4) .
C27 C26 C25 122.3(4) .
C26 C27 C22 118.3(3) .
C26 C27 C28 119.1(3) .
C22 C27 C28 122.5(3) .
C29 C28 C27 111.1(3) .
C30 C29 C34 118.1(4) .
C30 C29 C28 120.2(4) .
C34 C29 C28 121.6(3) .
C29 C30 C31 122.6(4) .
C32 C31 C30 117.5(4) .
C32 C31 C54 122.7(4) .
C30 C31 C54 119.8(4) .
C31 C32 C33 122.2(4) .
C34 C33 C32 118.5(4) .
C34 C33 C35 120.9(3) .
C32 C33 C35 120.6(4) .
O4 C34 C33 117.0(3) .
O4 C34 C29 122.0(4) .
C33 C34 C29 121.0(3) .
C33 C35 C36 112.4(3) .
C37 C36 C41 117.6(4) .
C37 C36 C35 119.0(3) .
C41 C36 C35 123.2(3) .
C36 C37 C38 123.0(4) .
C39 C38 C37 116.7(4) .
C39 C38 C58 121.4(4) .
C37 C38 C58 122.0(4) .
C38 C39 C40 123.0(4) .
C39 C40 C41 117.7(4) .
C39 C40 C42 119.9(4) .
C41 C40 C42 122.0(4) .
C36 C41 C40 122.0(3) .
C36 C41 O5 120.4(3) .
C40 C41 O5 117.4(4) .
C40 C42 C43 111.8(3) .
C44 C43 C48 117.9(4) .
C44 C43 C42 120.5(4) .
C48 C43 C42 121.6(4) .
C45 C44 C43 123.2(4) .
C44 C45 C46 116.9(4) .
C44 C45 C62 121.7(4) .
C46 C45 C62 121.3(4) .
C47 C46 C45 122.5(4) .
C46 C47 C48 118.8(4) .
C46 C47 C49 120.9(4) .
C48 C47 C49 120.3(3) .
O6 C48 C47 117.0(4) .
O6 C48 C43 122.3(4) .
C47 C48 C43 120.7(4) .
C23 C49 C47 110.9(3) .
C53 C50 C52 110.2(6) .
C53 C50 C51 108.0(5) .
C52 C50 C51 108.9(5) .
C53 C50 C25 110.7(4) .
C52 C50 C25 107.5(4) .
C51 C50 C25 111.5(4) .
C57 C54 C55 115.4(9) .
C57 C54 C31 113.4(5) .
C55 C54 C31 111.7(5) .
C57 C54 C56 107.2(9) .
C55 C54 C56 102.2(8) .
C31 C54 C56 105.7(6) .
C60 C58 C61 108.1(8) .
C60 C58 C59 111.6(8) .
C61 C58 C59 106.5(5) .
C60 C58 C38 108.2(4) .
C61 C58 C38 111.0(5) .
C59 C58 C38 111.3(4) .
C65 C62 C63 108.1(4) .
C65 C62 C45 111.9(4) .
C63 C62 C45 112.1(4) .
C65 C62 C64 108.1(5) .
C63 C62 C64 109.0(5) .
C45 C62 C64 107.5(4) .
O5 C66 C1 106.3(3) 2_755
Cl3 C67 Cl1 112.8(6) .
Cl3 C67 Cl2 114.5(6) .
Cl1 C67 Cl2 111.6(3) .
Cl3 C67 Cl3' 11.6(6) .
Cl1 C67 Cl3' 109.0(6) .
Cl2 C67 Cl3' 107.6(6) .

loop_
_geom_bond_atom_site_label_1
_geom_bond_atom_site_label_2
_geom_bond_distance
_geom_bond_site_symmetry_2
O1 C1 1.350(6) .
O1 N1 1.406(4) .
O2 C20 1.347(6) .
O2 N2 1.397(5) .
O3 C22 1.397(5) .
O3 C21 1.449(5) .
O4 C34 1.367(4) .
O5 C41 1.398(5) .
O5 C66 1.423(5) .
O6 C48 1.362(5) .
N1 C3 1.297(6) .
N2 C18 1.316(6) .
C1 C2 1.337(6) .
C1 C66 1.495(6) 2_755
C2 C3 1.430(6) .
C3 C4 1.490(5) .
C4 C5 1.398(6) .
C4 C17 1.403(5) .
C5 C10 1.436(5) .
C5 C6 1.439(5) .
C6 C7 1.357(6) .
C7 C8 1.416(6) .
C8 C9 1.354(6) .
C9 C10 1.427(6) .
C10 C11 1.408(5) .
C11 C12 1.400(6) .
C11 C18 1.493(5) .
C12 C13 1.429(5) .
C12 C17 1.440(5) .
C13 C14 1.358(6) .
C14 C15 1.414(7) .
C15 C16 1.344(6) .
C16 C17 1.427(6) .
C18 C19 1.412(6) .
C19 C20 1.353(6) .
C20 C21 1.487(6) .
C22 C27 1.396(5) .
C22 C23 1.397(5) .
C23 C24 1.396(6) .
C23 C49 1.512(6) .
C24 C25 1.384(6) .
C25 C26 1.391(6) .
C25 C50 1.539(6) .
C26 C27 1.382(6) .
C27 C28 1.520(5) .
C28 C29 1.517(6) .
C29 C30 1.385(6) .
C29 C34 1.397(6) .
C30 C31 1.395(7) .
C31 C32 1.376(7) .
C31 C54 1.548(6) .
C32 C33 1.397(6) .
C33 C34 1.391(6) .
C33 C35 1.515(6) .
C35 C36 1.529(5) .
C36 C37 1.387(6) .
C36 C41 1.392(6) .
C37 C38 1.402(6) .
C38 C39 1.386(6) .
C38 C58 1.533(6) .
C39 C40 1.392(6) .
C40 C41 1.396(6) .
C40 C42 1.517(6) .
C42 C43 1.521(7) .
C43 C44 1.395(6) .
C43 C48 1.408(6) .
C44 C45 1.386(7) .
C45 C46 1.397(6) .
C45 C62 1.532(6) .
C46 C47 1.389(6) .
C47 C48 1.395(7) .
C47 C49 1.516(6) .
C50 C53 1.506(8) .
C50 C52 1.520(9) .
C50 C51 1.525(8) .
C54 C57 1.437(11) .
C54 C55 1.437(11) .
C54 C56 1.642(14) .
C58 C60 1.482(10) .
C58 C61 1.500(10) .
C58 C59 1.513(8) .
C62 C65 1.524(7) .
C62 C63 1.528(8) .
C62 C64 1.547(8) .
C66 C1 1.495(6) 2_755
Cl1 C67 1.735(6) .
Cl2 C67 1.744(6) .
Cl3 C67 1.651(10) .
Cl3' C67 1.886(12) .
O7 C68 1.402(7) .
O8 C69 1.201(12) .
